data_9011126
loop_
_publ_author_name
'Taylor, J. C.'
'Sabine, T. M.'

_publ_section_title
;Isotope and bonding effects in ammonium oxalate monohydrate, determined by
 the combined use of neutron and X-ray diffraction analyses Locality:
 synthetic Sample: HOX(N)
;
_journal_name_full 'Acta Crystallographica, Section B'
_journal_page_first 3340
_journal_page_last 3351
_journal_paper_doi 10.1107/S0567740872007927
_journal_volume 28
_journal_year 1972
_chemical_compound_source Synthetic
_chemical_formula_sum 'C2 H10 N2 O5'
_chemical_name_mineral Oxammite
_space_group_IT_number 18
_symmetry_space_group_name_Hall 'P 2 2ab'
_symmetry_space_group_name_H-M 'P 21 21 2'
_cell_angle_alpha 90
_cell_angle_beta 90
_cell_angle_gamma 90
_cell_length_a 8.035
_cell_length_b 10.309
_cell_length_c 3.795
_cell_volume 314.351
_cell_formula_units_Z 2
_database_code_amcsd 0009461
_exptl_crystal_density_diffrn 1.501
_cod_original_formula_sum 'N2 H10 C2 O5'
_cod_database_code 9011126

loop_
_space_group_symop_operation_xyz
x,y,z
1/2-x,1/2+y,-z
1/2+x,1/2-y,-z
-x,-y,z

loop_
_atom_site_aniso_label
_atom_site_aniso_U_11
_atom_site_aniso_U_22
_atom_site_aniso_U_33
_atom_site_aniso_U_12
_atom_site_aniso_U_13
_atom_site_aniso_U_23
N 0.02289 0.02046 0.02072 -0.00336 0.00124 -0.00099
H1 0.02846 0.03823 0.03765 -0.00504 0.00494 0.00079
H2 0.05102 0.03607 0.03283 0.00042 -0.00201 0.00555
H3 0.03598 0.04146 0.03743 -0.00713 -0.00618 -0.00020
H4 0.04088 0.03715 0.03867 -0.00084 0.00664 -0.01189
C 0.01308 0.01669 0.01656 -0.00126 -0.00247 0.00297
O1 0.01341 0.02423 0.04042 0.00252 -0.00077 0.00991
O2 0.02028 0.01669 0.03882 -0.00420 -0.00711 0.00674
Ow 0.01472 0.02638 0.02824 0.00168 0.00000 0.00000
Hw 0.02715 0.04307 0.04465 -0.00126 0.00386 -0.00733

loop_
_atom_site_label
_atom_site_fract_x
_atom_site_fract_y
_atom_site_fract_z
_atom_site_type_symbol
_atom_site_attached_hydrogens
N 0.38680 0.22650 0.42450 N 0
H1 0.47470 0.26770 0.26140 H 0
H2 0.43270 0.14920 0.56080 H 0
H3 0.28910 0.19810 0.27450 H 0
H4 0.34920 0.29690 0.60340 H 0
C 0.09230 0.02330 0.07050 C 0
O1 0.20170 -0.05800 0.14390 O 0
O2 0.11770 0.14060 0.00190 O 0
Ow 0.00000 0.50000 0.18790 O 0
Hw 0.09680 0.48210 0.03750 H 0

loop_
_cod_changelog_entry_id
_cod_changelog_entry_author
_cod_changelog_entry_date
_cod_changelog_entry_text
1
;cod-tools version 3.8.0
Id: cif_guess_AMCSD_atom_types 9581 2023-05-17 12:35:41Z saulius
;
2023-05-23T09:25:34+03:00
;Derived atom types and hydrogen counts
from atom names that follow the AMCSD naming convention
(Wat == water, O-H == hydroxyl).
;

loop_
_cod_related_entry_id
_cod_related_entry_database
_cod_related_entry_code
1 AMCSD 0009461
